data_7044720
loop_
_publ_author_name
'Kannan, Shanmugaperumal'
'Kumar, Mukesh'
'Sadhu, Biswajit'
'Madhavan, Jaccob'
'Sundararajan, Mahesh'

_publ_section_title
;
 Unusual Intramolecular CH...O Hydrogen Bonding Interaction between
 Sterically Bulky Amide and Uranyl oxygen
;
_journal_name_full 'Dalton Transactions'
_journal_paper_doi 10.1039/C7DT02760E
_journal_year 2017
_chemical_formula_sum 'C43 H48 N3 Ni O'
_chemical_formula_weight 681.55
_space_group_crystal_system monoclinic
_space_group_IT_number 15
_space_group_name_Hall '-C 2yc'
_space_group_name_H-M_alt 'C 1 2/c 1'
_symmetry_space_group_name_Hall '-C 2yc'
_symmetry_space_group_name_H-M 'C 1 2/c 1'
_atom_sites_solution_hydrogens geom
_audit_creation_method SHELXL-2014/7
_audit_update_record
;
2016-08-08 deposited with the CCDC.
2017-11-08 downloaded from the CCDC.
;
_cell_angle_alpha 90
_cell_angle_beta 103.532(12)
_cell_angle_gamma 90
_cell_formula_units_Z 4
_cell_length_a 14.4481(17)
_cell_length_b 9.4949(9)
_cell_length_c 27.331(4)
_cell_measurement_reflns_used 25337
_cell_measurement_temperature 100(2)
_cell_measurement_theta_max 31.123
_cell_measurement_theta_min 1.533
_cell_volume 3645.3(8)
_computing_cell_refinement
;      
'CrysAlisPro 1.171.38.43 (Rigaku OD, 2015)'
;
_computing_data_collection
;      
'CrysAlisPro 1.171.38.43 (Rigaku OD, 2015)'
;
_computing_data_reduction
;      
'CrysAlisPro 1.171.38.43 (Rigaku OD, 2015)'
;
_computing_molecular_graphics 'Bruker SHELXTL'
_computing_publication_material 'Bruker SHELXTL'
_computing_structure_refinement 'SHELXL-2014/7 (Sheldrick, 2014)'
_computing_structure_solution 'SHELXL-2014/7 (Sheldrick, 2014)'
_diffrn_ambient_temperature 100(2)
_diffrn_measured_fraction_theta_full 1.000
_diffrn_measured_fraction_theta_max 1.000
_diffrn_measurement_device_type 'Rigaku Saturn724'
_diffrn_measurement_method \w
_diffrn_radiation_type MoK\a
_diffrn_radiation_wavelength 0.71073
_diffrn_reflns_av_R_equivalents 0.1314
_diffrn_reflns_av_unetI/netI 0.0932
_diffrn_reflns_Laue_measured_fraction_full 1.000
_diffrn_reflns_Laue_measured_fraction_max 1.000
_diffrn_reflns_limit_h_max 17
_diffrn_reflns_limit_h_min -17
_diffrn_reflns_limit_k_max 11
_diffrn_reflns_limit_k_min -11
_diffrn_reflns_limit_l_max 31
_diffrn_reflns_limit_l_min -32
_diffrn_reflns_number 18052
_diffrn_reflns_point_group_measured_fraction_full 1.000
_diffrn_reflns_point_group_measured_fraction_max 1.000
_diffrn_reflns_theta_full 24.994
_diffrn_reflns_theta_max 24.994
_diffrn_reflns_theta_min 2.589
_diffrn_source 'fine-focus sealed tube'
_exptl_absorpt_coefficient_mu 0.569
_exptl_absorpt_correction_T_max 0.950
_exptl_absorpt_correction_T_min 0.928
_exptl_absorpt_correction_type multi-scan
_exptl_crystal_colour Brown
_exptl_crystal_density_diffrn 1.242
_exptl_crystal_description Block
_exptl_crystal_F_000 1452
_exptl_crystal_size_max 0.140
_exptl_crystal_size_mid 0.110
_exptl_crystal_size_min 0.090
_refine_diff_density_max 0.516
_refine_diff_density_min -0.638
_refine_diff_density_rms 0.125
_refine_ls_extinction_coef 0.0004(4)
_refine_ls_extinction_expression Fc^*^=kFc[1+0.001xFc^2^\l^3^/sin(2\q)]^-1/4^
_refine_ls_extinction_method 'SHELXL-2014/7 (Sheldrick 2014'
_refine_ls_goodness_of_fit_ref 1.078
_refine_ls_hydrogen_treatment constr
_refine_ls_matrix_type full
_refine_ls_number_parameters 220
_refine_ls_number_reflns 3213
_refine_ls_number_restraints 0
_refine_ls_restrained_S_all 1.078
_refine_ls_R_factor_all 0.1075
_refine_ls_R_factor_gt 0.0724
_refine_ls_shift/su_max 0.000
_refine_ls_shift/su_mean 0.000
_refine_ls_structure_factor_coef Fsqd
_refine_ls_weighting_details 'w=1/[\s^2^(Fo^2^)+(0.0774P)^2^+5.4758P] where P=(Fo^2^+2Fc^2^)/3'
_refine_ls_weighting_scheme calc
_refine_ls_wR_factor_gt 0.1647
_refine_ls_wR_factor_ref 0.1856
_reflns_Friedel_coverage 0.000
_reflns_number_gt 2367
_reflns_number_total 3213
_reflns_threshold_expression 'I > 2\s(I)'
_cod_data_source_file c7dt02760e1.cif
_cod_data_source_block Ni_NNN_OH
_cod_original_cell_volume 3645.2(8)
_cod_database_code 7044720
_shelx_shelxl_version_number 2014/7
_shelx_space_group_comment
;
The symmetry employed for this shelxl refinement is uniquely defined
by the following loop, which should always be used as a source of
symmetry information in preference to the above space-group names.
They are only intended as comments.
;
_shelx_estimated_absorpt_t_min 0.925
_shelx_estimated_absorpt_t_max 0.951

loop_
_space_group_symop_operation_xyz
'x, y, z'
'-x, y, -z+1/2'
'x+1/2, y+1/2, z'
'-x+1/2, y+1/2, -z+1/2'
'-x, -y, -z'
'x, -y, z-1/2'
'-x+1/2, -y+1/2, -z'
'x+1/2, -y+1/2, z-1/2'

loop_
_atom_site_label
_atom_site_type_symbol
_atom_site_fract_x
_atom_site_fract_y
_atom_site_fract_z
_atom_site_U_iso_or_equiv
_atom_site_adp_type
_atom_site_occupancy
_atom_site_site_symmetry_order
_atom_site_calc_flag
_atom_site_refinement_flags_posn
_atom_site_refinement_flags_adp
_atom_site_refinement_flags_occupancy
Ni1 Ni 0.5000 0.79979(8) 0.7500 0.0342(3) Uani 1 2 d S T P
N11 N 0.5000 0.6094(5) 0.7500 0.0316(11) Uani 1 2 d S T P
N12 N 0.4379(2) 0.7744(4) 0.68164(13) 0.0357(9) Uani 1 1 d . . .
O11 O 0.5000 0.9919(5) 0.7500 0.0688(16) Uani 1 2 d S T P
H11 H 0.5264 1.0214 0.7789 0.103 Uiso 0.5 1 calc R U P
C11 C 0.4642(3) 0.5418(4) 0.70570(15) 0.0322(10) Uani 1 1 d . . .
C12 C 0.4622(3) 0.3950(5) 0.70547(17) 0.0430(12) Uani 1 1 d . . .
H12 H 0.4354 0.3451 0.6753 0.052 Uiso 1 1 calc R U .
C15 C 0.4075(3) 0.8918(4) 0.64810(16) 0.0372(11) Uani 1 1 d . . .
C32 C 0.3141(4) 0.6388(5) 0.58036(17) 0.0519(13) Uani 1 1 d . . .
H32 H 0.2746 0.7041 0.5922 0.062 Uiso 1 1 calc R U .
C27 C 0.3978(3) 0.5940(5) 0.61222(16) 0.0403(11) Uani 1 1 d . . .
C14 C 0.4300(3) 0.6410(5) 0.66553(15) 0.0342(10) Uani 1 1 d . . .
C24 C 0.5549(3) 0.8606(5) 0.61192(17) 0.0462(12) Uani 1 1 d . . .
H24 H 0.5562 0.7673 0.6291 0.055 Uiso 1 1 calc R U .
C20 C 0.3278(3) 0.9694(5) 0.65425(17) 0.0460(12) Uani 1 1 d . . .
C17 C 0.4302(4) 1.0519(5) 0.58422(19) 0.0529(13) Uani 1 1 d . . .
H17 H 0.4649 1.0822 0.5606 0.063 Uiso 1 1 calc R U .
C28 C 0.4567(4) 0.5004(5) 0.59341(17) 0.0496(13) Uani 1 1 d . . .
H28 H 0.5144 0.4686 0.6149 0.059 Uiso 1 1 calc R U .
C16 C 0.4617(3) 0.9324(5) 0.61420(16) 0.0415(11) Uani 1 1 d . . .
C19 C 0.3009(4) 1.0856(5) 0.62301(19) 0.0532(13) Uani 1 1 d . . .
H19 H 0.2466 1.1386 0.6258 0.064 Uiso 1 1 calc R U .
C31 C 0.2869(4) 0.5895(6) 0.53100(19) 0.0637(16) Uani 1 1 d . . .
H31 H 0.2281 0.6184 0.5098 0.076 Uiso 1 1 calc R U .
C13 C 0.5000 0.3222(7) 0.7500 0.0505(18) Uani 1 2 d S T P
H13 H 0.5000 0.2221 0.7500 0.061 Uiso 1 2 calc R U P
C29 C 0.4317(5) 0.4539(6) 0.5438(2) 0.0660(16) Uani 1 1 d . . .
H29 H 0.4724 0.3927 0.5311 0.079 Uiso 1 1 calc R U .
C21 C 0.2735(4) 0.9305(6) 0.6940(2) 0.0583(14) Uani 1 1 d . . .
H21 H 0.3216 0.8939 0.7237 0.070 Uiso 1 1 calc R U .
C18 C 0.3506(4) 1.1253(5) 0.58839(19) 0.0586(15) Uani 1 1 d . . .
H18 H 0.3300 1.2040 0.5672 0.070 Uiso 1 1 calc R U .
C23 C 0.2247(4) 1.0543(6) 0.7124(2) 0.0726(17) Uani 1 1 d . . .
H23A H 0.2712 1.1294 0.7238 0.109 Uiso 1 1 calc R U .
H23B H 0.1737 1.0894 0.6849 0.109 Uiso 1 1 calc R U .
H23C H 0.1976 1.0240 0.7404 0.109 Uiso 1 1 calc R U .
C26 C 0.6381(4) 0.9453(6) 0.6412(2) 0.0696(16) Uani 1 1 d . . .
H26A H 0.6978 0.8984 0.6395 0.104 Uiso 1 1 calc R U .
H26B H 0.6366 1.0398 0.6266 0.104 Uiso 1 1 calc R U .
H26C H 0.6340 0.9526 0.6764 0.104 Uiso 1 1 calc R U .
C30 C 0.3455(5) 0.4990(6) 0.5132(2) 0.0724(18) Uani 1 1 d . . .
H30 H 0.3270 0.4665 0.4795 0.087 Uiso 1 1 calc R U .
C25 C 0.5628(5) 0.8317(7) 0.5576(2) 0.0745(18) Uani 1 1 d . . .
H25A H 0.5077 0.7767 0.5399 0.112 Uiso 1 1 calc R U .
H25B H 0.5646 0.9213 0.5400 0.112 Uiso 1 1 calc R U .
H25C H 0.6213 0.7787 0.5582 0.112 Uiso 1 1 calc R U .
C22 C 0.2038(4) 0.8115(6) 0.6759(3) 0.0726(17) Uani 1 1 d . . .
H22A H 0.2371 0.7330 0.6642 0.109 Uiso 1 1 calc R U .
H22B H 0.1766 0.7796 0.7036 0.109 Uiso 1 1 calc R U .
H22C H 0.1527 0.8450 0.6481 0.109 Uiso 1 1 calc R U .

loop_
_atom_site_aniso_label
_atom_site_aniso_U_11
_atom_site_aniso_U_22
_atom_site_aniso_U_33
_atom_site_aniso_U_23
_atom_site_aniso_U_13
_atom_site_aniso_U_12
Ni1 0.0394(5) 0.0268(5) 0.0331(5) 0.000 0.0020(3) 0.000
N11 0.051(3) 0.021(2) 0.019(2) 0.000 0.001(2) 0.000
N12 0.038(2) 0.035(2) 0.034(2) 0.0040(16) 0.0084(16) -0.0012(16)
O11 0.088(4) 0.041(3) 0.063(3) 0.000 -0.012(3) 0.000
C11 0.038(2) 0.030(2) 0.032(2) -0.0010(18) 0.015(2) -0.0011(18)
C12 0.055(3) 0.036(3) 0.040(3) -0.014(2) 0.015(2) -0.011(2)
C15 0.041(2) 0.031(2) 0.034(2) 0.0020(19) -0.001(2) -0.004(2)
C32 0.055(3) 0.051(3) 0.042(3) 0.003(2) -0.002(2) -0.013(3)
C27 0.051(3) 0.036(3) 0.033(2) -0.001(2) 0.007(2) -0.014(2)
C14 0.035(2) 0.034(2) 0.033(2) -0.001(2) 0.0070(19) -0.0057(19)
C24 0.054(3) 0.040(3) 0.044(3) 0.008(2) 0.011(2) -0.005(2)
C20 0.046(3) 0.037(3) 0.046(3) 0.003(2) -0.005(2) -0.001(2)
C17 0.068(3) 0.043(3) 0.047(3) 0.009(2) 0.010(3) -0.009(3)
C28 0.060(3) 0.050(3) 0.040(3) -0.009(2) 0.014(2) -0.009(2)
C16 0.049(3) 0.034(2) 0.037(2) 0.002(2) 0.000(2) -0.005(2)
C19 0.052(3) 0.045(3) 0.054(3) 0.008(2) -0.004(3) 0.006(2)
C31 0.068(4) 0.064(4) 0.047(3) 0.005(3) -0.010(3) -0.020(3)
C13 0.069(5) 0.028(4) 0.056(4) 0.000 0.020(4) 0.000
C29 0.095(5) 0.060(4) 0.045(3) -0.008(3) 0.020(3) -0.012(3)
C21 0.047(3) 0.058(3) 0.070(4) 0.011(3) 0.013(3) 0.011(3)
C18 0.072(4) 0.039(3) 0.052(3) 0.011(3) -0.009(3) 0.000(3)
C23 0.067(4) 0.073(4) 0.080(4) -0.012(3) 0.022(3) 0.006(3)
C26 0.054(3) 0.061(4) 0.094(5) -0.003(3) 0.018(3) -0.013(3)
C30 0.106(5) 0.066(4) 0.039(3) -0.009(3) 0.007(3) -0.031(4)
C25 0.098(5) 0.081(4) 0.052(3) 0.004(3) 0.033(3) 0.011(4)
C22 0.067(4) 0.057(4) 0.102(5) 0.003(3) 0.037(4) 0.004(3)

loop_
_atom_type_symbol
_atom_type_description
_atom_type_scat_dispersion_real
_atom_type_scat_dispersion_imag
_atom_type_scat_source
C C 0.0033 0.0016 'International Tables Vol C Tables 4.2.6.8 and 6.1.1.4'
H H 0.0000 0.0000 'International Tables Vol C Tables 4.2.6.8 and 6.1.1.4'
N N 0.0061 0.0033 'International Tables Vol C Tables 4.2.6.8 and 6.1.1.4'
Ni Ni 0.3393 1.1124 'International Tables Vol C Tables 4.2.6.8 and 6.1.1.4'
O O 0.0106 0.0060 'International Tables Vol C Tables 4.2.6.8 and 6.1.1.4'

loop_
_geom_angle_atom_site_label_1
_geom_angle_atom_site_label_2
_geom_angle_atom_site_label_3
_geom_angle
_geom_angle_site_symmetry_1
_geom_angle_site_symmetry_3
N11 Ni1 O11 180.0 . .
N11 Ni1 N12 82.67(11) . 2_656
O11 Ni1 N12 97.33(11) . 2_656
N11 Ni1 N12 82.67(11) . .
O11 Ni1 N12 97.33(11) . .
N12 Ni1 N12 165.3(2) 2_656 .
C11 N11 C11 123.7(5) 2_656 .
C11 N11 Ni1 118.1(2) 2_656 .
C11 N11 Ni1 118.1(2) . .
C14 N12 C15 122.1(3) . .
C14 N12 Ni1 115.5(3) . .
C15 N12 Ni1 122.2(3) . .
Ni1 O11 H11 109.5 . .
N11 C11 C12 118.6(4) . .
N11 C11 C14 111.1(4) . .
C12 C11 C14 130.3(4) . .
C11 C12 C13 119.2(4) . .
C11 C12 H12 120.4 . .
C13 C12 H12 120.4 . .
C16 C15 C20 122.3(4) . .
C16 C15 N12 119.9(4) . .
C20 C15 N12 117.6(4) . .
C27 C32 C31 120.9(5) . .
C27 C32 H32 119.6 . .
C31 C32 H32 119.6 . .
C32 C27 C28 118.6(4) . .
C32 C27 C14 123.4(4) . .
C28 C27 C14 118.0(4) . .
N12 C14 C11 112.3(4) . .
N12 C14 C27 126.1(4) . .
C11 C14 C27 121.4(4) . .
C26 C24 C16 110.0(4) . .
C26 C24 C25 112.0(5) . .
C16 C24 C25 112.6(4) . .
C26 C24 H24 107.3 . .
C16 C24 H24 107.3 . .
C25 C24 H24 107.3 . .
C19 C20 C15 117.4(5) . .
C19 C20 C21 120.8(5) . .
C15 C20 C21 121.9(4) . .
C18 C17 C16 121.6(5) . .
C18 C17 H17 119.2 . .
C16 C17 H17 119.2 . .
C29 C28 C27 121.0(5) . .
C29 C28 H28 119.5 . .
C27 C28 H28 119.5 . .
C15 C16 C17 116.8(4) . .
C15 C16 C24 122.7(4) . .
C17 C16 C24 120.3(4) . .
C18 C19 C20 121.7(5) . .
C18 C19 H19 119.1 . .
C20 C19 H19 119.1 . .
C30 C31 C32 119.7(5) . .
C30 C31 H31 120.2 . .
C32 C31 H31 120.2 . .
C12 C13 C12 120.6(6) 2_656 .
C12 C13 H13 119.7 2_656 .
C12 C13 H13 119.7 . .
C28 C29 C30 118.6(6) . .
C28 C29 H29 120.7 . .
C30 C29 H29 120.7 . .
C23 C21 C22 111.1(5) . .
C23 C21 C20 113.9(4) . .
C22 C21 C20 111.1(5) . .
C23 C21 H21 106.7 . .
C22 C21 H21 106.7 . .
C20 C21 H21 106.7 . .
C19 C18 C17 120.2(5) . .
C19 C18 H18 119.9 . .
C17 C18 H18 119.9 . .
C21 C23 H23A 109.5 . .
C21 C23 H23B 109.5 . .
H23A C23 H23B 109.5 . .
C21 C23 H23C 109.5 . .
H23A C23 H23C 109.5 . .
H23B C23 H23C 109.5 . .
C24 C26 H26A 109.5 . .
C24 C26 H26B 109.5 . .
H26A C26 H26B 109.5 . .
C24 C26 H26C 109.5 . .
H26A C26 H26C 109.5 . .
H26B C26 H26C 109.5 . .
C31 C30 C29 121.2(5) . .
C31 C30 H30 119.4 . .
C29 C30 H30 119.4 . .
C24 C25 H25A 109.5 . .
C24 C25 H25B 109.5 . .
H25A C25 H25B 109.5 . .
C24 C25 H25C 109.5 . .
H25A C25 H25C 109.5 . .
H25B C25 H25C 109.5 . .
C21 C22 H22A 109.5 . .
C21 C22 H22B 109.5 . .
H22A C22 H22B 109.5 . .
C21 C22 H22C 109.5 . .
H22A C22 H22C 109.5 . .
H22B C22 H22C 109.5 . .

loop_
_geom_bond_atom_site_label_1
_geom_bond_atom_site_label_2
_geom_bond_distance
_geom_bond_site_symmetry_2
Ni1 N11 1.808(4) .
Ni1 O11 1.824(5) .
Ni1 N12 1.889(3) 2_656
Ni1 N12 1.889(3) .
N11 C11 1.361(4) 2_656
N11 C11 1.361(4) .
N12 C14 1.337(5) .
N12 C15 1.444(5) .
O11 H11 0.8400 .
C11 C12 1.394(6) .
C11 C14 1.443(6) .
C12 C13 1.395(5) .
C12 H12 0.9500 .
C15 C16 1.400(6) .
C15 C20 1.410(6) .
C32 C27 1.381(6) .
C32 C31 1.395(7) .
C32 H32 0.9500 .
C27 C28 1.407(6) .
C27 C14 1.491(6) .
C24 C26 1.511(7) .
C24 C16 1.523(6) .
C24 C25 1.541(7) .
C24 H24 1.0000 .
C20 C19 1.393(6) .
C20 C21 1.526(7) .
C17 C18 1.372(7) .
C17 C16 1.411(6) .
C17 H17 0.9500 .
C28 C29 1.390(6) .
C28 H28 0.9500 .
C19 C18 1.368(7) .
C19 H19 0.9500 .
C31 C30 1.372(8) .
C31 H31 0.9500 .
C13 C12 1.395(5) 2_656
C13 H13 0.9500 .
C29 C30 1.395(8) .
C29 H29 0.9500 .
C21 C23 1.516(7) .
C21 C22 1.518(7) .
C21 H21 1.0000 .
C18 H18 0.9500 .
C23 H23A 0.9800 .
C23 H23B 0.9800 .
C23 H23C 0.9800 .
C26 H26A 0.9800 .
C26 H26B 0.9800 .
C26 H26C 0.9800 .
C30 H30 0.9500 .
C25 H25A 0.9800 .
C25 H25B 0.9800 .
C25 H25C 0.9800 .
C22 H22A 0.9800 .
C22 H22B 0.9800 .
C22 H22C 0.9800 .

loop_
_geom_torsion_atom_site_label_1
_geom_torsion_atom_site_label_2
_geom_torsion_atom_site_label_3
_geom_torsion_atom_site_label_4
_geom_torsion
_geom_torsion_site_symmetry_1
_geom_torsion_site_symmetry_4
N12 Ni1 N11 C11 3.0(2) 2_656 2_656
N12 Ni1 N11 C11 -177.0(2) . 2_656
N12 Ni1 N11 C11 -177.0(2) 2_656 .
N12 Ni1 N11 C11 3.0(2) . .
N11 Ni1 N12 C14 -4.5(3) . .
O11 Ni1 N12 C14 175.5(3) . .
N12 Ni1 N12 C14 -4.5(3) 2_656 .
N11 Ni1 N12 C15 -179.9(3) . .
O11 Ni1 N12 C15 0.1(3) . .
N12 Ni1 N12 C15 -179.9(3) 2_656 .
C11 N11 C11 C12 1.2(3) 2_656 .
Ni1 N11 C11 C12 -178.8(3) . .
C11 N11 C11 C14 179.0(4) 2_656 .
Ni1 N11 C11 C14 -1.0(4) . .
N11 C11 C12 C13 -2.3(5) . .
C14 C11 C12 C13 -179.6(4) . .
C14 N12 C15 C16 -73.9(5) . .
Ni1 N12 C15 C16 101.3(4) . .
C14 N12 C15 C20 111.8(5) . .
Ni1 N12 C15 C20 -73.0(4) . .
C31 C32 C27 C28 1.9(7) . .
C31 C32 C27 C14 -179.0(4) . .
C15 N12 C14 C11 -179.6(3) . .
Ni1 N12 C14 C11 5.0(5) . .
C15 N12 C14 C27 5.4(6) . .
Ni1 N12 C14 C27 -170.1(3) . .
N11 C11 C14 N12 -2.6(5) . .
C12 C11 C14 N12 174.9(4) . .
N11 C11 C14 C27 172.8(3) . .
C12 C11 C14 C27 -9.8(7) . .
C32 C27 C14 N12 -52.2(6) . .
C28 C27 C14 N12 127.0(5) . .
C32 C27 C14 C11 133.2(5) . .
C28 C27 C14 C11 -47.7(6) . .
C16 C15 C20 C19 3.6(6) . .
N12 C15 C20 C19 177.7(4) . .
C16 C15 C20 C21 -175.4(4) . .
N12 C15 C20 C21 -1.3(6) . .
C32 C27 C28 C29 0.1(7) . .
C14 C27 C28 C29 -179.1(4) . .
C20 C15 C16 C17 -3.1(6) . .
N12 C15 C16 C17 -177.1(4) . .
C20 C15 C16 C24 172.0(4) . .
N12 C15 C16 C24 -2.0(6) . .
C18 C17 C16 C15 0.5(7) . .
C18 C17 C16 C24 -174.8(4) . .
C26 C24 C16 C15 -98.1(5) . .
C25 C24 C16 C15 136.1(5) . .
C26 C24 C16 C17 76.9(5) . .
C25 C24 C16 C17 -48.9(6) . .
C15 C20 C19 C18 -1.4(7) . .
C21 C20 C19 C18 177.6(5) . .
C27 C32 C31 C30 -2.3(8) . .
C11 C12 C13 C12 1.2(3) . 2_656
C27 C28 C29 C30 -1.6(8) . .
C19 C20 C21 C23 -26.7(7) . .
C15 C20 C21 C23 152.3(5) . .
C19 C20 C21 C22 99.8(5) . .
C15 C20 C21 C22 -81.3(6) . .
C20 C19 C18 C17 -1.1(8) . .
C16 C17 C18 C19 1.6(8) . .
C32 C31 C30 C29 0.7(8) . .
C28 C29 C30 C31 1.2(8) . .
